data_4083705
loop_
_publ_author_name
'L\'egar\'e, Marc-Andr\'e'
'B\'elanger-Chabot, Guillaume'
'De Robillard, Guillaume'
'Langu\'erand, Andr\'e'
'Maron, Laurent'
'Fontaine, Fr\'ed\'eric-Georges'

_publ_section_title
;
 Insights into the Formation of Borabenzene Adducts via Ligand Exchange
 Reactions and TMSCl Elimination from Boracyclohexadiene Precursors
;
_journal_name_full Organometallics
_journal_page_first 140618164232002
_journal_paper_doi 10.1021/om500524j
_journal_year 2014
_chemical_formula_moiety 'C11 H20 B P '
_chemical_formula_sum 'C11 H20 B P'
_chemical_formula_weight 194.05
_chemical_name_systematic
;
 ?
;
_space_group_IT_number 15
_symmetry_cell_setting monoclinic
_symmetry_space_group_name_Hall '-C 2yc'
_symmetry_space_group_name_H-M 'C 1 2/c 1'
_atom_sites_solution_hydrogens geom
_atom_sites_solution_primary direct
_atom_sites_solution_secondary difmap
_audit_creation_method SHELXL-97
_cell_angle_alpha 90.00
_cell_angle_beta 126.401(2)
_cell_angle_gamma 90.00
_cell_formula_units_Z 8
_cell_length_a 28.277(5)
_cell_length_b 6.1405(11)
_cell_length_c 17.939(3)
_cell_measurement_reflns_used 1033
_cell_measurement_temperature 200(2)
_cell_measurement_theta_max 17.65
_cell_measurement_theta_min 2.82
_cell_volume 2507.1(8)
_computing_cell_refinement 'APEX 2 (Bruker, 2005b)'
_computing_data_collection 'APEX 2 (Bruker, 2005b)'
_computing_data_reduction 'SAINT (Bruker, 2003)'
_computing_molecular_graphics 'SHELXTL (Bruker, 2001)'
_computing_publication_material 'SHELXTL (Bruker, 2001)'
_computing_structure_refinement 'SHELXL-97 (Sheldrick, 1997)'
_computing_structure_solution 'SHELXS-97 (Sheldrick, 1990)'
_diffrn_ambient_temperature 200(2)
_diffrn_measured_fraction_theta_full 1.000
_diffrn_measured_fraction_theta_max 1.000
_diffrn_measurement_device_type 'Bruker Smart APEX II CCD'
_diffrn_measurement_method \w
_diffrn_radiation_monochromator graphite
_diffrn_radiation_source 'fine-focus sealed tube'
_diffrn_radiation_type MoK\a
_diffrn_radiation_wavelength 0.71073
_diffrn_reflns_av_R_equivalents 0.0791
_diffrn_reflns_av_sigmaI/netI 0.0565
_diffrn_reflns_limit_h_max 32
_diffrn_reflns_limit_h_min -32
_diffrn_reflns_limit_k_max 7
_diffrn_reflns_limit_k_min -7
_diffrn_reflns_limit_l_max 20
_diffrn_reflns_limit_l_min -20
_diffrn_reflns_number 11258
_diffrn_reflns_theta_full 24.24
_diffrn_reflns_theta_max 24.24
_diffrn_reflns_theta_min 1.79
_exptl_absorpt_coefficient_mu 0.177
_exptl_absorpt_correction_T_max 0.996
_exptl_absorpt_correction_T_min 0.975
_exptl_absorpt_correction_type integration
_exptl_absorpt_process_details 'XPREP (Bruker, 2005a)'
_exptl_crystal_colour colourless
_exptl_crystal_density_diffrn 1.028
_exptl_crystal_density_method 'not measured'
_exptl_crystal_description block
_exptl_crystal_F_000 848
_exptl_crystal_size_max 0.26
_exptl_crystal_size_mid 0.121
_exptl_crystal_size_min 0.021
_refine_diff_density_max 0.318
_refine_diff_density_min -0.224
_refine_diff_density_rms 0.045
_refine_ls_extinction_method none
_refine_ls_goodness_of_fit_ref 1.017
_refine_ls_hydrogen_treatment constr
_refine_ls_matrix_type full
_refine_ls_number_parameters 143
_refine_ls_number_reflns 2027
_refine_ls_number_restraints 24
_refine_ls_restrained_S_all 1.031
_refine_ls_R_factor_all 0.0846
_refine_ls_R_factor_gt 0.0502
_refine_ls_shift/su_max 0.028
_refine_ls_shift/su_mean 0.003
_refine_ls_structure_factor_coef Fsqd
_refine_ls_weighting_details 'calc w=1/[\s^2^(Fo^2^)+(0.0502P)^2^+2.7756P] where P=(Fo^2^+2Fc^2^)/3'
_refine_ls_weighting_scheme calc
_refine_ls_wR_factor_gt 0.1127
_refine_ls_wR_factor_ref 0.1297
_reflns_number_gt 1380
_reflns_number_total 2027
_reflns_threshold_expression >2sigma(I)
_cod_data_source_file om500524j_si_002.cif
_cod_data_source_block gbc035_p1
_cod_original_sg_symbol_Hall '-c 2yc'
_cod_original_sg_symbol_H-M c_1_2/c_1
_cod_original_formula_sum 'C11 H20 B P '
_cod_database_code 4083705

loop_
_symmetry_equiv_pos_as_xyz
'x, y, z'
'-x, y, -z+1/2'
'x+1/2, y+1/2, z'
'-x+1/2, y+1/2, -z+1/2'
'-x, -y, -z'
'x, -y, z-1/2'
'-x+1/2, -y+1/2, -z'
'x+1/2, -y+1/2, z-1/2'

loop_
_atom_site_label
_atom_site_type_symbol
_atom_site_fract_x
_atom_site_fract_y
_atom_site_fract_z
_atom_site_U_iso_or_equiv
_atom_site_adp_type
_atom_site_occupancy
_atom_site_symmetry_multiplicity
_atom_site_calc_flag
_atom_site_refinement_flags
_atom_site_disorder_assembly
_atom_site_disorder_group
B1 B 0.01917(15) 0.0548(6) 0.1413(2) 0.0356(8) Uani 1 1 d . A .
C1 C 0.03835(13) -0.1563(5) 0.19124(19) 0.0424(8) Uani 1 1 d . . .
H1 H 0.0103 -0.2597 0.1820 0.051 Uiso 1 1 calc R . .
C2 C 0.09786(15) -0.1997(5) 0.2515(2) 0.0503(9) Uani 1 1 d . A .
H2 H 0.1099 -0.3348 0.2835 0.060 Uiso 1 1 calc R . .
C3 C 0.14071(14) -0.0570(6) 0.2676(2) 0.0524(9) Uani 1 1 d . . .
C4 C 0.12422(14) 0.1403(6) 0.2207(2) 0.0539(9) Uani 1 1 d . A .
H4 H 0.1541 0.2361 0.2315 0.065 Uiso 1 1 calc R . .
C5 C 0.06575(14) 0.2040(5) 0.1585(2) 0.0479(9) Uani 1 1 d . . .
H5 H 0.0560 0.3404 0.1277 0.058 Uiso 1 1 calc R A .
C6A C 0.20553(16) -0.1180(9) 0.3344(3) 0.0897(15) Uani 0.80 1 d P A 1
H6A H 0.2033 -0.2424 0.3682 0.108 Uiso 0.80 1 calc PR A 1
C7A C 0.2404(3) 0.0327(12) 0.4087(5) 0.113(2) Uani 0.80 1 d PU A 1
H7A1 H 0.2800 -0.0269 0.4525 0.169 Uiso 0.80 1 calc PR A 1
H7A2 H 0.2223 0.0574 0.4406 0.169 Uiso 0.80 1 calc PR A 1
H7A3 H 0.2429 0.1710 0.3839 0.169 Uiso 0.80 1 calc PR A 1
C8A C 0.2276(2) -0.2288(12) 0.2889(4) 0.093(2) Uani 0.80 1 d PU A 1
H8A1 H 0.2214 -0.1363 0.2393 0.139 Uiso 0.80 1 calc PR A 1
H8A2 H 0.2066 -0.3667 0.2626 0.139 Uiso 0.80 1 calc PR A 1
H8A3 H 0.2697 -0.2578 0.3342 0.139 Uiso 0.80 1 calc PR A 1
C6B C 0.20553(16) -0.1180(9) 0.3344(3) 0.0897(15) Uani 0.20 1 d P A 2
H6B H 0.2023 -0.2803 0.3291 0.108 Uiso 0.20 1 calc PR A 2
C7B C 0.2310(9) -0.094(3) 0.4289(13) 0.061(6) Uani 0.20 1 d PU A 2
H7B1 H 0.2739 -0.1030 0.4646 0.091 Uiso 0.20 1 calc PR A 2
H7B2 H 0.2170 -0.2107 0.4486 0.091 Uiso 0.20 1 calc PR A 2
H7B3 H 0.2200 0.0473 0.4396 0.091 Uiso 0.20 1 calc PR A 2
C8B C 0.2399(17) -0.080(7) 0.302(3) 0.170(18) Uani 0.20 1 d PU A 2
H8B1 H 0.2444 0.0776 0.2982 0.255 Uiso 0.20 1 calc PR A 2
H8B2 H 0.2202 -0.1435 0.2397 0.255 Uiso 0.20 1 calc PR A 2
H8B3 H 0.2787 -0.1464 0.3439 0.255 Uiso 0.20 1 calc PR A 2
C9 C -0.07797(15) 0.3114(6) -0.0302(2) 0.0596(10) Uani 1 1 d . A .
H9A H -0.1195 0.3530 -0.0674 0.089 Uiso 1 1 calc R . .
H9B H -0.0700 0.2323 -0.0691 0.089 Uiso 1 1 calc R . .
H9C H -0.0535 0.4425 -0.0053 0.089 Uiso 1 1 calc R . .
C10 C -0.11162(14) -0.0838(6) 0.0127(2) 0.0634(11) Uani 1 1 d . A .
H10A H -0.1054 -0.1784 0.0617 0.095 Uiso 1 1 calc R . .
H10B H -0.1050 -0.1670 -0.0270 0.095 Uiso 1 1 calc R . .
H10C H -0.1520 -0.0283 -0.0246 0.095 Uiso 1 1 calc R . .
C11 C -0.08239(14) 0.2932(5) 0.1249(2) 0.0479(9) Uani 1 1 d . A .
H11A H -0.0576 0.4233 0.1521 0.072 Uiso 1 1 calc R . .
H11B H -0.0774 0.2029 0.1742 0.072 Uiso 1 1 calc R . .
H11C H -0.1236 0.3370 0.0819 0.072 Uiso 1 1 calc R . .
P1 P -0.06132(3) 0.13984(13) 0.06351(5) 0.0384(3) Uani 1 1 d . . .

loop_
_atom_site_aniso_label
_atom_site_aniso_U_11
_atom_site_aniso_U_22
_atom_site_aniso_U_33
_atom_site_aniso_U_23
_atom_site_aniso_U_13
_atom_site_aniso_U_12
B1 0.044(2) 0.0385(19) 0.0322(18) -0.0036(15) 0.0272(17) 0.0005(16)
C1 0.048(2) 0.0438(19) 0.0388(17) -0.0039(15) 0.0279(16) -0.0028(16)
C2 0.058(2) 0.054(2) 0.0409(19) 0.0055(16) 0.0307(18) 0.0117(18)
C3 0.047(2) 0.076(3) 0.0351(18) -0.0052(18) 0.0247(17) 0.0051(19)
C4 0.047(2) 0.075(3) 0.049(2) -0.016(2) 0.0338(18) -0.017(2)
C5 0.064(2) 0.047(2) 0.0456(19) 0.0002(15) 0.0394(19) -0.0056(17)
C6A 0.047(2) 0.155(4) 0.052(2) -0.022(3) 0.021(2) 0.006(3)
C7A 0.075(4) 0.110(5) 0.094(5) -0.022(4) 0.018(3) 0.000(4)
C8A 0.052(3) 0.117(5) 0.093(4) -0.010(4) 0.034(3) 0.027(3)
C6B 0.047(2) 0.155(4) 0.052(2) -0.022(3) 0.021(2) 0.006(3)
C7B 0.057(9) 0.065(10) 0.050(9) 0.006(7) 0.026(7) 0.005(7)
C8B 0.17(2) 0.18(2) 0.17(2) 0.001(10) 0.100(13) 0.000(10)
C9 0.074(2) 0.073(3) 0.046(2) 0.0176(18) 0.0429(19) 0.0232(19)
C10 0.048(2) 0.062(3) 0.066(2) -0.0142(19) 0.0262(19) -0.0062(18)
C11 0.054(2) 0.059(2) 0.0419(18) 0.0042(16) 0.0342(17) 0.0085(16)
P1 0.0456(5) 0.0394(5) 0.0347(4) 0.0007(4) 0.0262(4) 0.0029(4)

loop_
_atom_type_symbol
_atom_type_description
_atom_type_scat_dispersion_real
_atom_type_scat_dispersion_imag
_atom_type_scat_source
C C 0.0033 0.0016 'International Tables Vol C Tables 4.2.6.8 and 6.1.1.4'
H H 0.0000 0.0000 'International Tables Vol C Tables 4.2.6.8 and 6.1.1.4'
B B 0.0013 0.0007 'International Tables Vol C Tables 4.2.6.8 and 6.1.1.4'
P P 0.1023 0.0942 'International Tables Vol C Tables 4.2.6.8 and 6.1.1.4'

loop_
_geom_angle_atom_site_label_1
_geom_angle_atom_site_label_2
_geom_angle_atom_site_label_3
_geom_angle
C5 B1 C1 117.0(3)
C5 B1 P1 120.8(2)
C1 B1 P1 122.1(2)
C2 C1 B1 118.6(3)
C2 C1 H1 120.7
B1 C1 H1 120.7
C3 C2 C1 123.5(3)
C3 C2 H2 118.3
C1 C2 H2 118.3
C2 C3 C4 119.3(3)
C2 C3 C6A 120.3(4)
C4 C3 C6A 120.3(4)
C3 C4 C5 122.8(3)
C3 C4 H4 118.6
C5 C4 H4 118.6
C4 C5 B1 118.7(3)
C4 C5 H5 120.7
B1 C5 H5 120.7
C7A C6A C8A 122.4(5)
C7A C6A C3 114.5(4)
C8A C6A C3 112.9(3)
C7A C6A H6A 100.7
C8A C6A H6A 100.7
C3 C6A H6A 100.7
H7B1 C7B H7B2 109.5
H7B1 C7B H7B3 109.5
H7B2 C7B H7B3 109.5
H8B1 C8B H8B2 109.5
H8B1 C8B H8B3 109.5
H8B2 C8B H8B3 109.5
P1 C9 H9A 109.5
P1 C9 H9B 109.5
H9A C9 H9B 109.5
P1 C9 H9C 109.5
H9A C9 H9C 109.5
H9B C9 H9C 109.5
P1 C10 H10A 109.5
P1 C10 H10B 109.5
H10A C10 H10B 109.5
P1 C10 H10C 109.5
H10A C10 H10C 109.5
H10B C10 H10C 109.5
P1 C11 H11A 109.5
P1 C11 H11B 109.5
H11A C11 H11B 109.5
P1 C11 H11C 109.5
H11A C11 H11C 109.5
H11B C11 H11C 109.5
C10 P1 C9 106.60(17)
C10 P1 C11 105.18(16)
C9 P1 C11 105.58(15)
C10 P1 B1 113.95(16)
C9 P1 B1 112.49(15)
C11 P1 B1 112.38(14)

loop_
_geom_bond_atom_site_label_1
_geom_bond_atom_site_label_2
_geom_bond_distance
B1 C5 1.479(4)
B1 C1 1.484(4)
B1 P1 1.905(3)
C1 C2 1.383(4)
C1 H1 0.9500
C2 C3 1.380(4)
C2 H2 0.9500
C3 C4 1.388(5)
C3 C6A 1.526(5)
C4 C5 1.394(4)
C4 H4 0.9500
C5 H5 0.9500
C6A C7A 1.431(7)
C6A C8A 1.458(7)
C6A H6A 1.0000
C7A H7A1 0.9800
C7A H7A2 0.9800
C7A H7A3 0.9800
C8A H8A1 0.9800
C8A H8A2 0.9800
C8A H8A3 0.9800
C7B H7B1 0.9800
C7B H7B2 0.9800
C7B H7B3 0.9800
C8B H8B1 0.9800
C8B H8B2 0.9800
C8B H8B3 0.9800
C9 P1 1.794(3)
C9 H9A 0.9800
C9 H9B 0.9800
C9 H9C 0.9800
C10 P1 1.789(3)
C10 H10A 0.9800
C10 H10B 0.9800
C10 H10C 0.9800
C11 P1 1.798(3)
C11 H11A 0.9800
C11 H11B 0.9800
C11 H11C 0.9800

loop_
_geom_torsion_atom_site_label_1
_geom_torsion_atom_site_label_2
_geom_torsion_atom_site_label_3
_geom_torsion_atom_site_label_4
_geom_torsion
C5 B1 C1 C2 1.2(4)
P1 B1 C1 C2 -175.5(2)
B1 C1 C2 C3 -0.3(4)
C1 C2 C3 C4 -0.9(5)
C1 C2 C3 C6A -179.3(3)
C2 C3 C4 C5 1.2(5)
C6A C3 C4 C5 179.5(3)
C3 C4 C5 B1 -0.2(5)
C1 B1 C5 C4 -1.0(4)
P1 B1 C5 C4 175.8(2)
C2 C3 C6A C7A -123.3(5)
C4 C3 C6A C7A 58.3(6)
C2 C3 C6A C8A 90.4(6)
C4 C3 C6A C8A -88.0(6)
C5 B1 P1 C10 155.4(2)
C1 B1 P1 C10 -28.0(3)
C5 B1 P1 C9 34.0(3)
C1 B1 P1 C9 -149.5(2)
C5 B1 P1 C11 -85.0(3)
C1 B1 P1 C11 91.5(3)
